data_2226914
loop_
_publ_author_name
'Li, Yu-Feng'
'Jian, Fang-Fang'

_publ_section_title
;
 (<i>E</i>)-<i>N</i>'-[4-(Methylsulfanyl)benzylidene]furan-2-carbohydrazide
 monohydrate
;
_journal_coeditor_code HB5554
_journal_issue 8
_journal_name_full 'Acta Crystallographica Section E'
_journal_page_first o2157
_journal_paper_doi 10.1107/S1600536810028655
_journal_volume 66
_journal_year 2010
_chemical_formula_iupac 'C13 H14 N2 O3 S'
_chemical_formula_moiety 'C13 H14 N2 O3 S'
_chemical_formula_sum 'C13 H14 N2 O3 S'
_chemical_formula_weight 278.32
_chemical_name_systematic
;
(<i>E</i>)-<i>N</i>'-[4-(Methylsulfanyl)benzylidene]furan-2-carbohydrazide
monohydrate
;
_space_group_IT_number 14
_symmetry_cell_setting monoclinic
_symmetry_space_group_name_Hall '-P 2ybc'
_symmetry_space_group_name_H-M 'P 1 21/c 1'
_atom_sites_solution_hydrogens geom
_atom_sites_solution_primary direct
_atom_sites_solution_secondary difmap
_audit_creation_method SHELXL-97
_cell_angle_alpha 90.00
_cell_angle_beta 91.96(3)
_cell_angle_gamma 90.00
_cell_formula_units_Z 4
_cell_length_a 4.7065(9)
_cell_length_b 12.142(2)
_cell_length_c 23.979(5)
_cell_measurement_reflns_used 1095
_cell_measurement_temperature 293(2)
_cell_measurement_theta_max 25.50
_cell_measurement_theta_min 3.05
_cell_volume 1369.5(4)
_computing_cell_refinement 'SAINT (Bruker, 1997)'
_computing_data_collection 'SMART (Bruker, 1997)'
_computing_data_reduction 'SAINT (Bruker, 1997)'
_computing_molecular_graphics 'SHELXTL (Sheldrick, 2008)'
_computing_publication_material 'SHELXTL (Sheldrick, 2008)'
_computing_structure_refinement 'SHELXL97 (Sheldrick, 2008)'
_computing_structure_solution 'SHELXS97 (Sheldrick, 2008)'
_diffrn_ambient_temperature 293(2)
_diffrn_measured_fraction_theta_full 0.993
_diffrn_measured_fraction_theta_max 0.993
_diffrn_measurement_device_type 'Bruker SMART CCD'
_diffrn_measurement_method 'phi and omega scans'
_diffrn_radiation_monochromator graphite
_diffrn_radiation_source 'fine-focus sealed tube'
_diffrn_radiation_type MoK\a
_diffrn_radiation_wavelength 0.71073
_diffrn_reflns_av_R_equivalents 0.0928
_diffrn_reflns_av_sigmaI/netI 0.0849
_diffrn_reflns_limit_h_max 5
_diffrn_reflns_limit_h_min -5
_diffrn_reflns_limit_k_max 14
_diffrn_reflns_limit_k_min -14
_diffrn_reflns_limit_l_max 29
_diffrn_reflns_limit_l_min -27
_diffrn_reflns_number 10766
_diffrn_reflns_theta_full 25.50
_diffrn_reflns_theta_max 25.50
_diffrn_reflns_theta_min 3.05
_exptl_absorpt_coefficient_mu 0.242
_exptl_absorpt_correction_type none
_exptl_crystal_colour colorless
_exptl_crystal_density_diffrn 1.350
_exptl_crystal_density_method 'not measured'
_exptl_crystal_description block
_exptl_crystal_F_000 584
_exptl_crystal_size_max 0.22
_exptl_crystal_size_mid 0.20
_exptl_crystal_size_min 0.18
_refine_diff_density_max 0.175
_refine_diff_density_min -0.249
_refine_ls_extinction_method none
_refine_ls_goodness_of_fit_ref 0.807
_refine_ls_hydrogen_treatment mixed
_refine_ls_matrix_type full
_refine_ls_number_parameters 180
_refine_ls_number_reflns 2536
_refine_ls_number_restraints 0
_refine_ls_restrained_S_all 0.807
_refine_ls_R_factor_all 0.1375
_refine_ls_R_factor_gt 0.0516
_refine_ls_shift/su_max 0.000
_refine_ls_shift/su_mean 0.000
_refine_ls_structure_factor_coef Fsqd
_refine_ls_weighting_details 'calc w=1/[\s^2^(Fo^2^)+(0.1000P)^2^] where P=(Fo^2^+2Fc^2^)/3'
_refine_ls_weighting_scheme calc
_refine_ls_wR_factor_gt 0.1270
_refine_ls_wR_factor_ref 0.1720
_reflns_number_gt 1095
_reflns_number_total 2536
_reflns_threshold_expression I>2\s(I)
_cod_data_source_file hb5554.cif
_cod_data_source_block I
_cod_original_cell_volume 1369.6(5)
_cod_original_sg_symbol_H-M 'P 21/c'
_cod_database_code 2226914
_cod_database_fobs_code 2226914

loop_
_symmetry_equiv_pos_as_xyz
'x, y, z'
'-x, y+1/2, -z+1/2'
'-x, -y, -z'
'x, -y-1/2, z-1/2'

loop_
_atom_site_type_symbol
_atom_site_label
_atom_site_fract_x
_atom_site_fract_y
_atom_site_fract_z
_atom_site_U_iso_or_equiv
_atom_site_adp_type
_atom_site_calc_flag
_atom_site_refinement_flags
_atom_site_occupancy
_atom_site_disorder_assembly
_atom_site_disorder_group
C C5 0.1858(6) 0.6495(3) 0.26977(12) 0.0476(8) Uani d . 1 . .
N N2 0.5006(6) 0.6551(2) 0.19538(11) 0.0543(7) Uani d . 1 . .
C C4 -0.0079(6) 0.5827(3) 0.30142(12) 0.0469(8) Uani d . 1 . .
O O2 -0.0668(5) 0.47801(18) 0.28399(9) 0.0576(7) Uani d . 1 . .
C C6 0.6577(7) 0.5956(3) 0.16494(13) 0.0544(9) Uani d . 1 . .
H H6A 0.6664 0.5200 0.1709 0.065 Uiso calc R 1 . .
C C1 -0.3067(8) 0.5097(3) 0.35996(15) 0.0695(11) Uani d . 1 . .
H H1A -0.4258 0.5003 0.3898 0.083 Uiso calc R 1 . .
C C2 -0.2512(7) 0.4347(3) 0.32055(14) 0.0647(10) Uani d . 1 . .
H H2B -0.3273 0.3641 0.3186 0.078 Uiso calc R 1 . .
C C8 1.0074(7) 0.5792(3) 0.09165(14) 0.0686(11) Uani d . 1 . .
H H8A 1.0343 0.5060 0.1020 0.082 Uiso calc R 1 . .
C C3 -0.1508(8) 0.6049(3) 0.34769(14) 0.0620(10) Uani d . 1 . .
H H3A -0.1473 0.6705 0.3677 0.074 Uiso calc R 1 . .
O O1 0.2107(5) 0.7491(2) 0.27923(10) 0.0628(7) Uani d . 1 . .
C C7 0.8238(7) 0.6447(3) 0.12095(12) 0.0541(9) Uani d . 1 . .
N N1 0.3328(5) 0.5959(2) 0.23110(10) 0.0512(7) Uani d . 1 . .
H H1B 0.3227 0.5254 0.2285 0.061 Uiso calc R 1 . .
C C12 0.7927(8) 0.7535(3) 0.10515(17) 0.0740(11) Uani d . 1 . .
H H12A 0.6732 0.7994 0.1247 0.089 Uiso calc R 1 . .
C C11 0.9370(9) 0.7947(4) 0.06065(17) 0.0823(12) Uani d . 1 . .
H H11A 0.9137 0.8682 0.0507 0.099 Uiso calc R 1 . .
C C10 1.1155(8) 0.7288(4) 0.03055(16) 0.0765(12) Uani d . 1 . .
C C9 1.1526(8) 0.6220(4) 0.04680(16) 0.0809(13) Uani d . 1 . .
H H9A 1.2764 0.5771 0.0277 0.097 Uiso calc R 1 . .
O O3 0.7049(8) 0.8706(2) 0.30372(13) 0.0682(8) Uani d . 1 . .
S S1 1.2735(3) 0.79024(15) -0.02691(5) 0.1234(7) Uani d . 1 . .
C C13 1.4598(13) 0.6810(6) -0.0588(2) 0.161(3) Uani d . 1 . .
H H13A 1.5531 0.7084 -0.0910 0.241 Uiso calc R 1 . .
H H13B 1.3280 0.6242 -0.0700 0.241 Uiso calc R 1 . .
H H13C 1.5989 0.6515 -0.0327 0.241 Uiso calc R 1 . .
H H3B 0.857(12) 0.841(4) 0.2908(19) 0.12(2) Uiso d . 1 . .
H H3C 0.602(17) 0.833(7) 0.288(3) 0.21(4) Uiso d . 1 . .

loop_
_atom_site_aniso_label
_atom_site_aniso_U_11
_atom_site_aniso_U_22
_atom_site_aniso_U_33
_atom_site_aniso_U_12
_atom_site_aniso_U_13
_atom_site_aniso_U_23
C5 0.0404(18) 0.047(2) 0.056(2) 0.0052(17) 0.0024(15) 0.0034(17)
N2 0.0518(16) 0.0511(18) 0.0606(17) -0.0064(15) 0.0103(14) 0.0021(14)
C4 0.0471(18) 0.041(2) 0.0529(18) 0.0025(16) 0.0030(15) -0.0020(15)
O2 0.0659(14) 0.0447(14) 0.0631(14) -0.0051(12) 0.0166(12) -0.0027(11)
C6 0.0518(19) 0.052(2) 0.059(2) -0.0016(17) 0.0055(17) -0.0022(17)
C1 0.082(3) 0.063(3) 0.065(2) 0.002(2) 0.023(2) 0.007(2)
C2 0.077(3) 0.053(2) 0.065(2) -0.011(2) 0.021(2) 0.0118(19)
C8 0.060(2) 0.080(3) 0.066(2) -0.004(2) 0.0084(19) -0.004(2)
C3 0.069(2) 0.055(2) 0.062(2) 0.0013(19) 0.0133(19) -0.0036(18)
O1 0.0614(15) 0.0406(15) 0.0878(17) -0.0035(12) 0.0195(13) -0.0062(12)
C7 0.0426(18) 0.065(3) 0.055(2) -0.0044(18) -0.0002(16) -0.0022(18)
N1 0.0509(16) 0.0406(17) 0.0628(16) -0.0010(13) 0.0091(14) 0.0006(13)
C12 0.073(3) 0.066(3) 0.083(3) -0.001(2) 0.019(2) 0.004(2)
C11 0.083(3) 0.076(3) 0.089(3) -0.011(2) 0.012(2) 0.020(2)
C10 0.059(2) 0.109(4) 0.061(2) -0.019(3) 0.0024(19) 0.009(2)
C9 0.067(3) 0.109(4) 0.067(3) -0.004(3) 0.017(2) -0.005(3)
O3 0.0683(18) 0.0448(17) 0.0929(19) -0.0012(15) 0.0231(17) -0.0016(14)
S1 0.1001(10) 0.1929(17) 0.0779(8) -0.0324(10) 0.0135(7) 0.0432(9)
C13 0.158(5) 0.237(8) 0.092(4) -0.087(5) 0.068(4) -0.047(4)

loop_
_atom_type_symbol
_atom_type_description
_atom_type_scat_dispersion_real
_atom_type_scat_dispersion_imag
_atom_type_scat_source
C C 0.0033 0.0016 'International Tables Vol C Tables 4.2.6.8 and 6.1.1.4'
H H 0.0000 0.0000 'International Tables Vol C Tables 4.2.6.8 and 6.1.1.4'
N N 0.0061 0.0033 'International Tables Vol C Tables 4.2.6.8 and 6.1.1.4'
O O 0.0106 0.0060 'International Tables Vol C Tables 4.2.6.8 and 6.1.1.4'
S S 0.1246 0.1234 'International Tables Vol C Tables 4.2.6.8 and 6.1.1.4'

loop_
_geom_angle_atom_site_label_1
_geom_angle_atom_site_label_2
_geom_angle_atom_site_label_3
_geom_angle_site_symmetry_1
_geom_angle_site_symmetry_3
_geom_angle
_geom_angle_publ_flag
O1 C5 N1 . . 123.6(3) ?
O1 C5 C4 . . 120.5(3) ?
N1 C5 C4 . . 115.9(3) ?
C6 N2 N1 . . 114.4(3) ?
C3 C4 O2 . . 109.7(3) ?
C3 C4 C5 . . 131.2(3) ?
O2 C4 C5 . . 119.0(3) ?
C2 O2 C4 . . 106.9(2) ?
N2 C6 C7 . . 121.0(3) ?
N2 C6 H6A . . 119.5 ?
C7 C6 H6A . . 119.5 ?
C2 C1 C3 . . 107.1(3) ?
C2 C1 H1A . . 126.4 ?
C3 C1 H1A . . 126.4 ?
C1 C2 O2 . . 109.6(3) ?
C1 C2 H2B . . 125.2 ?
O2 C2 H2B . . 125.2 ?
C7 C8 C9 . . 120.6(4) ?
C7 C8 H8A . . 119.7 ?
C9 C8 H8A . . 119.7 ?
C4 C3 C1 . . 106.7(3) ?
C4 C3 H3A . . 126.7 ?
C1 C3 H3A . . 126.7 ?
C12 C7 C8 . . 118.2(3) ?
C12 C7 C6 . . 122.3(3) ?
C8 C7 C6 . . 119.4(3) ?
C5 N1 N2 . . 119.6(3) ?
C5 N1 H1B . . 120.2 ?
N2 N1 H1B . . 120.2 ?
C11 C12 C7 . . 120.6(4) ?
C11 C12 H12A . . 119.7 ?
C7 C12 H12A . . 119.7 ?
C12 C11 C10 . . 121.3(4) ?
C12 C11 H11A . . 119.4 ?
C10 C11 H11A . . 119.4 ?
C9 C10 C11 . . 118.4(4) ?
C9 C10 S1 . . 125.1(4) ?
C11 C10 S1 . . 116.5(4) ?
C10 C9 C8 . . 120.9(4) ?
C10 C9 H9A . . 119.6 ?
C8 C9 H9A . . 119.6 ?
H3B O3 H3C . . 96(6) ?
C10 S1 C13 . . 104.4(3) ?
S1 C13 H13A . . 109.5 ?
S1 C13 H13B . . 109.5 ?
H13A C13 H13B . . 109.5 ?
S1 C13 H13C . . 109.5 ?
H13A C13 H13C . . 109.5 ?
H13B C13 H13C . . 109.5 ?

loop_
_geom_bond_atom_site_label_1
_geom_bond_atom_site_label_2
_geom_bond_site_symmetry_2
_geom_bond_distance
_geom_bond_publ_flag
C5 O1 . 1.235(4) ?
C5 N1 . 1.344(4) ?
C5 C4 . 1.454(4) ?
N2 C6 . 1.280(4) ?
N2 N1 . 1.385(3) ?
C4 C3 . 1.344(4) ?
C4 O2 . 1.364(4) ?
O2 C2 . 1.360(4) ?
C6 C7 . 1.461(4) ?
C6 H6A . 0.9300 ?
C1 C2 . 1.344(5) ?
C1 C3 . 1.406(5) ?
C1 H1A . 0.9300 ?
C2 H2B . 0.9300 ?
C8 C7 . 1.384(4) ?
C8 C9 . 1.394(5) ?
C8 H8A . 0.9300 ?
C3 H3A . 0.9300 ?
C7 C12 . 1.380(5) ?
N1 H1B . 0.8600 ?
C12 C11 . 1.378(5) ?
C12 H12A . 0.9300 ?
C11 C10 . 1.381(6) ?
C11 H11A . 0.9300 ?
C10 C9 . 1.364(6) ?
C10 S1 . 1.754(4) ?
C9 H9A . 0.9300 ?
O3 H3B . 0.87(5) ?
O3 H3C . 0.75(8) ?
S1 C13 . 1.777(6) ?
C13 H13A . 0.9600 ?
C13 H13B . 0.9600 ?
C13 H13C . 0.9600 ?

loop_
_geom_hbond_atom_site_label_D
_geom_hbond_atom_site_label_H
_geom_hbond_atom_site_label_A
_geom_hbond_site_symmetry_A
_geom_hbond_distance_DH
_geom_hbond_distance_HA
_geom_hbond_distance_DA
_geom_hbond_angle_DHA
N1 H1B O2 . 0.86 2.37 2.713(3) 104
N1 H1B O3 2_645 0.86 2.03 2.864(4) 162
O3 H3B O1 1_655 0.87(5) 2.03(6) 2.878(4) 165(4)
O3 H3C O1 . 0.76(8) 2.11(8) 2.800(4) 152(8)

loop_
_cod_related_entry_id
_cod_related_entry_database
_cod_related_entry_code
1 ChemSpider 30656155
